data_7053724
loop_
_publ_author_name
'Dalgarno, Scott J.'
'Warren, John E.'
'Antesberger, Jochen'
'Glass, Timothy E.'
'Atwood, Jerry L.'

_publ_section_title
;
 Large diameter non-covalent nanotubes based on the self-assembly of
 para-carboxylatocalix[4]arene
;
_journal_name_full 'New Journal of Chemistry'
_journal_page_first 1891
_journal_page_last 1894
_journal_paper_doi 10.1039/B712800B
_journal_volume 31
_journal_year 2007
_chemical_formula_sum 'C18.5 H14.5 N0.5 O12'
_chemical_formula_weight 435.81
_chemical_name_systematic
;
?
;
_space_group_IT_number 192
_symmetry_cell_setting hexagonal
_symmetry_space_group_name_Hall '-P 6 2c'
_symmetry_space_group_name_H-M 'P 6/m c c'
_atom_sites_solution_hydrogens geom
_atom_sites_solution_primary direct
_atom_sites_solution_secondary difmap
_audit_creation_method SHELXL-97
_cell_angle_alpha 90.00
_cell_angle_beta 90.00
_cell_angle_gamma 120.00
_cell_formula_units_Z 24
_cell_length_a 28.9049(14)
_cell_length_b 28.9049(14)
_cell_length_c 21.444(2)
_cell_measurement_temperature 150(2)
_cell_volume 15516.0(18)
_computing_cell_refinement 'APEXII (Bruker, 2004)'
_computing_data_collection 'APEXII (Bruker, 2004)'
_computing_data_reduction 'SAINT v7.34a (Bruker, 2004)'
_computing_molecular_graphics
;
'Ortep-3 for Windows (Farrugia, 1997), XSeed (Barbour, 2001)'
;
_computing_publication_material 'WinGX publication routines (Farrugia, 1999)'
_computing_structure_refinement 'SHELXL-97 (Sheldrick, 1997)'
_computing_structure_solution 'SHELXS-97 (Sheldrick, 1990)'
_diffrn_ambient_temperature 150(2)
_diffrn_measured_fraction_theta_full 0.996
_diffrn_measured_fraction_theta_max 0.996
_diffrn_measurement_device 'APEXII CCD camera on D8 diffractometer'
_diffrn_measurement_device_type 'CCD area detector'
_diffrn_measurement_method 'omega rotation'
_diffrn_radiation_monochromator 'Silicon 111'
_diffrn_radiation_probe x-ray
_diffrn_radiation_type synchrotron
_diffrn_radiation_wavelength 0.67100
_diffrn_reflns_av_R_equivalents 0.0721
_diffrn_reflns_av_sigmaI/netI 0.0221
_diffrn_reflns_limit_h_max 26
_diffrn_reflns_limit_h_min -26
_diffrn_reflns_limit_k_max 23
_diffrn_reflns_limit_k_min -26
_diffrn_reflns_limit_l_max 19
_diffrn_reflns_limit_l_min -19
_diffrn_reflns_number 82857
_diffrn_reflns_theta_full 17.76
_diffrn_reflns_theta_max 17.76
_diffrn_reflns_theta_min 1.54
_diffrn_source synchrotron
_diffrn_source_type 'Station 9.8, SRS, Daresbury'
_exptl_absorpt_coefficient_mu 0.096
_exptl_absorpt_correction_type multi-scan
_exptl_absorpt_process_details 'SADABS-2004/1 (Bruker-Nonius, 2004)'
_exptl_crystal_colour 'Pale yellow'
_exptl_crystal_density_diffrn 1.119
_exptl_crystal_density_method 'not measured'
_exptl_crystal_description Needle
_exptl_crystal_F_000 5400
_refine_diff_density_max 0.824
_refine_diff_density_min -0.482
_refine_diff_density_rms 0.109
_refine_ls_extinction_method none
_refine_ls_goodness_of_fit_ref 8.178
_refine_ls_hydrogen_treatment mixed
_refine_ls_matrix_type full
_refine_ls_number_parameters 113
_refine_ls_number_reflns 2123
_refine_ls_number_restraints 14
_refine_ls_restrained_S_all 8.168
_refine_ls_R_factor_all 0.3731
_refine_ls_R_factor_gt 0.3692
_refine_ls_shift/su_max 0.000
_refine_ls_shift/su_mean 0.000
_refine_ls_structure_factor_coef Fsqd
_refine_ls_weighting_details 'calc w=1/[\s^2^(Fo^2^)+(0.1000P)^2^+0.0000P] where P=(Fo^2^+2Fc^2^)/3'
_refine_ls_weighting_scheme calc
_refine_ls_wR_factor_gt 0.7500
_refine_ls_wR_factor_ref 0.7561
_reflns_number_gt 1968
_reflns_number_total 2123
_reflns_threshold_expression >2sigma(I)
_cod_data_source_file b712800bsup1.cif
_cod_data_source_block CO2Ord
_cod_depositor_comments
;
The following automatic conversions were performed:

'_symmetry_cell_setting' value 'Hexagonal' changed to 'hexagonal'
according to /home/saulius/struct/CIF-dictionaries/cif_core.dic
dictionary named 'cif_core.dic' version 2.4.2 from 2011-04-26.

Automatic conversion script
Id: cif_fix_values 1891 2012-01-12 08:04:46Z andrius 
;
_cod_original_cell_volume 15516.3(19)
_cod_original_sg_symbol_H-M P6/mcc
_cod_original_formula_sum 'C18.50 H14.50 N0.50 O12'
_cod_database_code 7053724

loop_
_symmetry_equiv_pos_as_xyz
'x, y, z'
'x-y, x, z'
'-y, x-y, z'
'-x, -y, z'
'-x+y, -x, z'
'y, -x+y, z'
'x-y, -y, -z+1/2'
'-x, -x+y, -z+1/2'
'y, x, -z+1/2'
'-y, -x, -z+1/2'
'-x+y, y, -z+1/2'
'x, x-y, -z+1/2'
'-x, -y, -z'
'-x+y, -x, -z'
'y, -x+y, -z'
'x, y, -z'
'x-y, x, -z'
'-y, x-y, -z'
'-x+y, y, z-1/2'
'x, x-y, z-1/2'
'-y, -x, z-1/2'
'y, x, z-1/2'
'x-y, -y, z-1/2'
'-x, -x+y, z-1/2'

loop_
_atom_site_label
_atom_site_type_symbol
_atom_site_fract_x
_atom_site_fract_y
_atom_site_fract_z
_atom_site_U_iso_or_equiv
_atom_site_adp_type
_atom_site_occupancy
_atom_site_symmetry_multiplicity
_atom_site_calc_flag
_atom_site_refinement_flags
_atom_site_disorder_assembly
_atom_site_disorder_group
O1 O 0.7570(7) 0.0159(7) 0.0000 0.112(6) Uiso 0.50 2 d SP . 1
H1 H 0.7652 0.0136 0.0360 0.135 Uiso 0.25 1 calc PR . 1
C1 C 0.7129(9) 0.0209(9) 0.0000 0.084(6) Uiso 0.50 2 d SPD . 1
O2 O 0.5615(6) 0.0526(6) 0.0528(6) 0.127(5) Uiso 0.50 1 d P . 1
C2 C 0.6925(6) 0.0265(7) -0.0553(6) 0.091(5) Uiso 0.50 1 d PD . 1
O3 O 0.7334(5) -0.0636(5) -0.0781(5) 0.210(5) Uiso 1 1 d . . .
H3 H 0.7444 -0.0328 -0.0663 0.252 Uiso 1 1 calc R A 1
C3 C 0.6489(6) 0.0347(6) -0.0526(6) 0.086(5) Uiso 0.50 1 d PD . 1
H3A H 0.6361 0.0390 -0.0907 0.104 Uiso 0.50 1 calc PR . 1
O4 O 0.5601(12) -0.1486(14) -0.2904(13) 0.237(10) Uiso 0.50 1 d P . .
C4 C 0.6222(10) 0.0373(11) 0.0000 0.109(8) Uiso 0.50 2 d SPD . 1
O5 O 0.5684(10) -0.0745(11) -0.2699(10) 0.193(8) Uiso 0.50 1 d P . .
C5 C 0.5771(11) 0.0498(11) 0.0000 0.104(8) Uiso 0.50 2 d SP . 1
O6 O 0.7263(8) -0.1272(9) 0.0000 0.137(7) Uiso 0.50 2 d SP . 1
H6 H 0.7358 -0.1177 -0.0360 0.165 Uiso 0.25 1 calc PR . 1
C6 C 0.7157(10) 0.0194(10) -0.1137(9) 0.138(8) Uiso 0.50 1 d P . 1
H6A H 0.7522 0.0282 -0.1055 0.165 Uiso 0.50 1 calc PR . 1
H6B H 0.7168 0.0445 -0.1444 0.165 Uiso 0.50 1 calc PR . 1
O7 O 0.4981(11) -0.3203(12) -0.0398(12) 0.216(10) Uiso 0.50 1 d P . .
C7 C 0.6858(8) -0.0363(8) -0.1413(8) 0.119(6) Uiso 0.50 1 d PD . 1
C8 C 0.6480(7) -0.0477(8) -0.1866(7) 0.109(6) Uiso 0.50 1 d PD . 1
H8 H 0.6428 -0.0201 -0.2005 0.130 Uiso 0.50 1 calc PR . 1
C9 C 0.6170(10) -0.0980(8) -0.2127(11) 0.148(8) Uiso 0.50 1 d PD . 1
C10 C 0.6278(11) -0.1362(11) -0.1874(11) 0.162(9) Uiso 0.50 1 d PD . 1
H10 H 0.6080 -0.1705 -0.2035 0.195 Uiso 0.50 1 calc PR . 1
C11 C 0.6649(12) -0.1292(10) -0.1405(13) 0.193(12) Uiso 0.50 1 d PD . 1
C12 C 0.6985(8) -0.0750(7) -0.1227(8) 0.111(6) Uiso 0.50 1 d PD . 1
C13 C 0.5807(11) -0.1010(13) -0.2643(11) 0.145(8) Uiso 0.50 1 d P . .
C14 C 0.6756(12) -0.1699(12) -0.1247(11) 0.166(9) Uiso 0.50 1 d P . 1
H14A H 0.7139 -0.1556 -0.1229 0.199 Uiso 0.50 1 calc PR . 1
H14B H 0.6609 -0.1976 -0.1563 0.199 Uiso 0.50 1 calc PR . 1
C15 C 0.6485(12) -0.1955(12) -0.0560(12) 0.190(12) Uiso 0.50 1 d PD . 1
C16 C 0.5984(13) -0.2408(14) -0.0404(17) 0.229(15) Uiso 0.50 1 d PD . 1
C17 C 0.5580(14) -0.275(2) 0.0000 0.24(2) Uiso 0.50 2 d SPD . 1
C18 C 0.6756(16) -0.1738(17) 0.0000 0.167(13) Uiso 0.50 2 d SPD . 1
C19 C 0.5003(11) -0.3211(11) 0.0000 0.107(9) Uiso 0.50 2 d SPD . .
C200 C 0.5773(8) -0.1156(7) -0.0181(9) 0.116(8) Uiso 0.50 1 d P . .
H200 H 0.6050 -0.1208 -0.0316 0.140 Uiso 0.50 1 calc PR . .
C202 C 0.5587(9) -0.1122(9) 0.0560(11) 0.121(7) Uiso 0.50 1 d P . .
H202 H 0.5634 -0.1250 0.0938 0.145 Uiso 0.50 1 calc PR . .
C204 C 0.5090(6) -0.0856(6) -0.0185(6) 0.086(6) Uiso 0.50 1 d P . .
H204 H 0.4827 -0.0788 -0.0329 0.104 Uiso 0.50 1 calc PR . .
C205 C 0.5280(9) -0.0905(9) -0.0551(11) 0.123(7) Uiso 0.50 1 d P . .
H205 H 0.5232 -0.0781 -0.0932 0.147 Uiso 0.50 1 calc PR . .

loop_
_atom_type_symbol
_atom_type_description
_atom_type_scat_dispersion_real
_atom_type_scat_dispersion_imag
_atom_type_scat_source
C C 0.0033 0.0016 'International Tables Vol C Tables 4.2.6.8 and 6.1.1.4'
H H 0.0000 0.0000 'International Tables Vol C Tables 4.2.6.8 and 6.1.1.4'
N N 0.0061 0.0033 'International Tables Vol C Tables 4.2.6.8 and 6.1.1.4'
O O 0.0106 0.0060 'International Tables Vol C Tables 4.2.6.8 and 6.1.1.4'

loop_
_geom_angle_atom_site_label_1
_geom_angle_atom_site_label_2
_geom_angle_atom_site_label_3
_geom_angle
_geom_angle_site_symmetry_1
_geom_angle_site_symmetry_3
O1 C1 C2 119.8(10) . .
O1 C1 C2 119.8(10) . 16
C2 C1 C2 120.0(19) . 16
C1 C2 C3 117.6(15) . .
C1 C2 C6 117.6(15) . .
C3 C2 C6 124.6(14) . .
C4 C3 C2 127.9(16) . .
C3 C4 C3 109(2) . 16
C3 C4 C5 125.3(11) . .
C3 C4 C5 125.3(11) 16 .
O2 C5 O2 133(3) 16 .
O2 C5 C4 113.7(14) 16 .
O2 C5 C4 113.7(14) . .
C2 C6 C7 114.9(18) . .
C19 O7 O7 5(3) . 16
C19 O7 C17 59(2) . .
O7 O7 C17 61.4(10) 16 .
C8 C7 C12 120.4(18) . .
C8 C7 C6 119.5(17) . .
C12 C7 C6 120.0(17) . .
C7 C8 C9 123.6(19) . .
C8 C9 C10 113(2) . .
C8 C9 C13 115(2) . .
C10 C9 C13 132(2) . .
C9 C10 C11 128(3) . .
C14 C11 C10 122(2) . .
C14 C11 C12 123(2) . .
C10 C11 C12 114(3) . .
O3 C12 C7 118.9(16) . .
O3 C12 C11 119.5(18) . .
C7 C12 C11 120(2) . .
O5 C13 O4 127(3) . .
O5 C13 C9 124(3) . .
O4 C13 C9 108(3) . .
C11 C14 C15 110(3) . .
C18 C15 C16 107(3) . .
C18 C15 C14 122(2) . .
C16 C15 C14 131(2) . .
C17 C16 C15 155(4) . .
C17 C16 C16 51.6(18) . 16
C15 C16 C16 103.6(19) . 16
C16 C17 C16 77(4) 16 .
C16 C17 C19 141.4(19) 16 .
C16 C17 C19 141.5(19) . .
C16 C17 O7 112.7(18) 16 16
C16 C17 O7 169(3) . 16
C19 C17 O7 28.8(10) . 16
C16 C17 O7 169(3) 16 .
C16 C17 O7 112.7(18) . .
C19 C17 O7 28.8(10) . .
O7 C17 O7 57(2) 16 .
C15 C18 C15 118(4) 16 .
C15 C18 O6 121(2) 16 .
C15 C18 O6 121(2) . .
O7 C19 O7 169(6) 16 .
O7 C19 C17 92(3) 16 .
O7 C19 C17 92(3) . .
C200 C200 C202 143.8(17) 16 16
C200 C200 C202 20.5(10) 16 .
C202 C200 C202 123(3) 16 .
C200 C202 C205 124(3) 16 16
C200 C202 C200 15.7(10) 16 .
C205 C202 C200 109(2) 16 .
C204 C204 C205 141.2(16) 16 .
C204 C204 C205 21.8(10) 16 16
C205 C204 C205 119(3) . 16
C204 C205 C202 128(3) . 16
C204 C205 C204 17.0(8) . 16
C202 C205 C204 112(2) 16 16

loop_
_geom_bond_atom_site_label_1
_geom_bond_atom_site_label_2
_geom_bond_distance
_geom_bond_site_symmetry_2
O1 C1 1.36(3) .
C1 C2 1.369(14) .
C1 C2 1.369(14) 16
O2 C5 1.238(16) .
C2 C3 1.395(15) .
C2 C6 1.48(2) .
O3 C12 1.306(19) .
C3 C4 1.390(15) .
O4 C13 1.32(4) .
C4 C3 1.390(15) 16
C4 C5 1.52(4) .
O5 C13 1.00(3) .
C5 O2 1.238(16) 16
O6 C18 1.41(4) .
C6 C7 1.51(3) .
O7 C19 0.86(2) .
O7 O7 1.71(5) 16
O7 C17 1.78(4) .
C7 C8 1.375(16) .
C7 C12 1.399(16) .
C8 C9 1.390(17) .
C9 C10 1.398(17) .
C9 C13 1.50(3) .
C10 C11 1.408(18) .
C11 C14 1.40(4) .
C11 C12 1.422(18) .
C14 C15 1.66(4) .
C15 C18 1.399(18) .
C15 C16 1.423(19) .
C16 C17 1.394(18) .
C16 C16 1.73(7) 16
C17 C16 1.394(18) 16
C17 C19 1.527(14) .
C17 O7 1.78(4) 16
C18 C15 1.399(18) 16
C19 O7 0.86(2) 16
C200 C200 0.78(4) 16
C200 C202 1.01(2) 16
C200 C202 1.70(3) .
C202 C200 1.01(2) 16
C202 C205 1.32(3) 16
C204 C204 0.79(3) 16
C204 C205 1.01(2) .
C204 C205 1.70(3) 16
C205 C202 1.32(3) 16
C205 C204 1.70(3) 16
